data_2012927
loop_
_publ_author_name
'Brito-Arias, Marco'
'Dur\'an-P\'aramo, Enrique'
'Mata, Ignasi'
'Molins, Elies'

_publ_section_title
;
 A comparative analysis of mono- and disaccharide benzyl
 fucopyranosides
;
_journal_issue 9
_journal_name_full 'Acta Crystallographica Section C'
_journal_page_first o537
_journal_page_last o539
_journal_paper_doi 10.1107/S0108270102012556
_journal_volume 58
_journal_year 2002
_chemical_formula_moiety 'C17 H22 O7'
_chemical_formula_sum 'C17 H22 O7'
_chemical_formula_weight 338.36
_chemical_name_systematic
;
benzyl 2-hydroxo-3,4-di-O-acetyl-\b-D-fucopyranoside
;
_space_group_IT_number 4
_symmetry_cell_setting monoclinic
_symmetry_space_group_name_Hall 'P 2yb'
_symmetry_space_group_name_H-M 'P 1 21 1'
_audit_creation_method 'WinGX routine CIF_UPDATE'
_cell_angle_alpha 90
_cell_angle_beta 91.00(2)
_cell_angle_gamma 90
_cell_formula_units_Z 2
_cell_length_a 8.735(2)
_cell_length_b 9.526(2)
_cell_length_c 10.605(3)
_cell_measurement_reflns_used 15
_cell_measurement_temperature 293(2)
_cell_measurement_theta_max 12.6
_cell_measurement_theta_min 11.2
_cell_volume 882.3(4)
_computing_cell_refinement 'CAD-4 EXPRESS'
_computing_data_collection 'CAD-4 EXPRESS (Enraf-Nonius, 1994)'
_computing_data_reduction 'XCAD4 (Harms & Wocadlo, 1995)'
_computing_molecular_graphics 'ORTEP-3 for Windows (Farrugia, 1997) and PLATON (Spek, 1998)'
_computing_publication_material 'WinGX (Farrugia, 1999)'
_computing_structure_refinement 'SHELXL97 (Sheldrick, 1997)'
_computing_structure_solution 'SHELXS97 (Sheldrick, 1997)'
_diffrn_measured_fraction_theta_full 0.999
_diffrn_measured_fraction_theta_max 0.999
_diffrn_measurement_device '\k-geometry diffractometer'
_diffrn_measurement_device_type 'Enraf-Nonius CAD-4'
_diffrn_measurement_method 'non-profiled \w/2\q scans'
_diffrn_radiation_type MoK\a
_diffrn_radiation_wavelength 0.71073
_diffrn_reflns_av_R_equivalents 0.017
_diffrn_reflns_limit_h_max 12
_diffrn_reflns_limit_h_min 0
_diffrn_reflns_limit_k_max 0
_diffrn_reflns_limit_k_min -13
_diffrn_reflns_limit_l_max 15
_diffrn_reflns_limit_l_min -15
_diffrn_reflns_number 2982
_diffrn_reflns_theta_full 30.39
_diffrn_reflns_theta_max 30.39
_diffrn_reflns_theta_min 2.33
_diffrn_standards_decay_% 0
_diffrn_standards_interval_time 60
_diffrn_standards_number 3
_exptl_absorpt_coefficient_mu 0.099
_exptl_absorpt_correction_T_max 0.965
_exptl_absorpt_correction_T_min 0.890
_exptl_absorpt_correction_type '\y scan'
_exptl_absorpt_process_details '(North et al., 1968)'
_exptl_crystal_colour colourless
_exptl_crystal_density_diffrn 1.273
_exptl_crystal_density_method 'not measured'
_exptl_crystal_description prism
_exptl_crystal_F_000 360
_exptl_crystal_size_max 0.85
_exptl_crystal_size_mid 0.70
_exptl_crystal_size_min 0.32
_refine_diff_density_max 0.23
_refine_diff_density_min -0.16
_refine_ls_extinction_method none
_refine_ls_goodness_of_fit_ref 1.085
_refine_ls_hydrogen_treatment constr
_refine_ls_matrix_type full
_refine_ls_number_parameters 221
_refine_ls_number_reflns 2820
_refine_ls_number_restraints 1
_refine_ls_restrained_S_all 1.085
_refine_ls_R_factor_gt 0.040
_refine_ls_shift/su_max 0.004
_refine_ls_structure_factor_coef Fsqd
_refine_ls_weighting_details 'calc w = 1/[\s^2^(Fo^2^)+(0.0964P)^2^+0.0099P] where P=(Fo^2^+2Fc^2^)/3'
_refine_ls_weighting_scheme calc
_refine_ls_wR_factor_ref 0.130
_reflns_number_gt 2457
_reflns_number_total 2820
_reflns_threshold_expression I>2\s(I)
_cod_data_source_file fg1655.cif
_cod_data_source_block I
_cod_depositor_comments
;
The following automatic conversions were performed:
'_geom_bond_publ_flag' value 'Y' changed to 'y' according to
'/home/saulius/struct/CIF-dictionaries/cif_core.dic' dictionary named
'cif_core.dic' version 2.4.1 from 2010-06-29 (7
times).

'_geom_bond_publ_flag' value 'N' changed to 'n' according to
'/home/saulius/struct/CIF-dictionaries/cif_core.dic' dictionary named
'cif_core.dic' version 2.4.1 from 2010-06-29 (40 times).

Automatic conversion script
Id: cif_fix_enum 1527 2010-12-29 10:47:43Z saulius 

The following automatic conversions were performed:

'_geom_bond_publ_flag' value 'Y' changed to 'y' according to
/home/saulius/struct/CIF-dictionaries/cif_core.dic dictionary named
'cif_core.dic' version 2.4.1 from 2010-06-29 (7
times).

'_geom_bond_publ_flag' value 'N' changed to 'n' according to
/home/saulius/struct/CIF-dictionaries/cif_core.dic dictionary named
'cif_core.dic' version 2.4.1 from 2010-06-29 (40
times).

'_geom_angle_publ_flag' value 'Y' changed to 'y' according
to /home/saulius/struct/CIF-dictionaries/cif_core.dic dictionary
named 'cif_core.dic' version 2.4.1 from 2010-06-29 (8
times).

'_geom_angle_publ_flag' value 'N' changed to 'n' according
to /home/saulius/struct/CIF-dictionaries/cif_core.dic dictionary
named 'cif_core.dic' version 2.4.1 from 2010-06-29 (75
times).

'_geom_torsion_publ_flag' value 'N' changed to 'n' according
to /home/saulius/struct/CIF-dictionaries/cif_core.dic dictionary
named 'cif_core.dic' version 2.4.1 from 2010-06-29 (37
times).

'_geom_torsion_publ_flag' value 'Y' changed to 'y' according
to /home/saulius/struct/CIF-dictionaries/cif_core.dic dictionary
named 'cif_core.dic' version 2.4.1 from 2010-06-29 (4 times).

Automatic conversion script
Id: cif_fix_values 1715 2011-07-08 13:25:40Z adriana 
;
_cod_original_cell_volume 882.4(5)
_cod_original_sg_symbol_Hall '-P 2yb'
_cod_original_sg_symbol_H-M 'P 21'
_cod_database_code 2012927
_cod_database_fobs_code 2012927

loop_
_symmetry_equiv_pos_as_xyz
'x, y, z'
'-x, y+1/2, -z'

loop_
_atom_site_label
_atom_site_fract_x
_atom_site_fract_y
_atom_site_fract_z
_atom_site_U_iso_or_equiv
_atom_site_adp_type
_atom_site_calc_flag
_atom_site_refinement_flags
_atom_site_occupancy
_atom_site_disorder_assembly
_atom_site_disorder_group
_atom_site_type_symbol
C1 0.93177(18) 0.7069(2) 0.25656(14) 0.0433(3) Uani d . 1 . . C
H1 1.0371 0.6783 0.2770 0.052 Uiso calc R 1 . . H
C2 0.86241(18) 0.78169(18) 0.36932(14) 0.0418(3) Uani d . 1 . . C
H2 0.7608 0.8184 0.3465 0.05 Uiso calc R 1 . . H
C3 0.85001(17) 0.67704(18) 0.47599(13) 0.0394(3) Uani d . 1 . . C
H3 0.9531 0.6522 0.5064 0.047 Uiso calc R 1 . . H
C4 0.76643(17) 0.54421(17) 0.43430(14) 0.0413(3) Uani d . 1 . . C
H4 0.7695 0.4747 0.5024 0.05 Uiso calc R 1 . . H
C5 0.8412(2) 0.4843(2) 0.31704(17) 0.0487(4) Uani d . 1 . . C
H5 0.9467 0.4575 0.3388 0.058 Uiso calc R 1 . . H
C6 0.7596(3) 0.3583(3) 0.2631(2) 0.0718(6) Uani d . 1 . . C
H6A 0.8125 0.3257 0.1901 0.108 Uiso calc R 1 . . H
H6B 0.6567 0.3838 0.2394 0.108 Uiso calc R 1 . . H
H6C 0.7574 0.2851 0.3252 0.108 Uiso calc R 1 . . H
C7 0.5017(2) 0.5503(2) 0.4878(2) 0.0527(4) Uani d . 1 . . C
C8 0.3486(2) 0.6008(3) 0.4429(2) 0.0643(5) Uani d . 1 . . C
H8A 0.3463 0.7015 0.4452 0.096 Uiso calc R 1 . . H
H8B 0.2708 0.5641 0.4967 0.096 Uiso calc R 1 . . H
H8C 0.3300 0.5692 0.3581 0.096 Uiso calc R 1 . . H
C9 0.8020(2) 0.7019(2) 0.69494(15) 0.0457(3) Uani d . 1 . . C
C10 0.6959(3) 0.7658(4) 0.7866(2) 0.0757(7) Uani d . 1 . . C
H10A 0.7045 0.7171 0.8656 0.114 Uiso calc R 1 . . H
H10B 0.5927 0.7588 0.7546 0.114 Uiso calc R 1 . . H
H10C 0.7219 0.8629 0.7987 0.114 Uiso calc R 1 . . H
C11 1.0074(2) 0.7551(3) 0.04565(17) 0.0605(5) Uani d . 1 . . C
H11A 0.9953 0.8256 -0.0198 0.073 Uiso calc R 1 . . H
H11B 0.9577 0.6700 0.0159 0.073 Uiso calc R 1 . . H
C12 1.1764(2) 0.7259(2) 0.06563(15) 0.0493(4) Uani d . 1 . . C
C13 1.2672(3) 0.8160(3) 0.1345(2) 0.0640(5) Uani d . 1 . . C
H13 1.2240 0.8952 0.1708 0.077 Uiso calc R 1 . . H
C14 1.4228(3) 0.7906(5) 0.1507(2) 0.0859(10) Uani d . 1 . . C
H14 1.4821 0.8522 0.1989 0.103 Uiso calc R 1 . . H
C15 1.4893(3) 0.6779(5) 0.0975(3) 0.0923(11) Uani d . 1 . . C
H15 1.5937 0.6617 0.1082 0.111 Uiso calc R 1 . . H
C16 1.3995(5) 0.5870(4) 0.0268(4) 0.0987(12) Uani d . 1 . . C
H16 1.4440 0.5093 -0.0109 0.118 Uiso calc R 1 . . H
C17 1.2414(3) 0.6107(3) 0.0112(2) 0.0707(6) Uani d . 1 . . C
H17 1.1814 0.5485 -0.0358 0.085 Uiso calc R 1 . . H
O1 0.93110(14) 0.80326(18) 0.15765(12) 0.0542(3) Uani d . 1 . . O
O2 0.95875(17) 0.89248(17) 0.41208(13) 0.0593(4) Uani d . 1 . . O
H2A 0.9850 0.9400 0.3517 0.089 Uiso calc R 1 . . H
O3 0.76822(14) 0.74379(14) 0.57660(10) 0.0447(3) Uani d . 1 . . O
O4 0.60999(12) 0.57921(15) 0.40270(11) 0.0451(3) Uani d . 1 . . O
O5 0.84441(14) 0.58883(16) 0.21977(11) 0.0494(3) Uani d . 1 . . O
O6 0.5285(2) 0.4934(4) 0.58677(19) 0.0944(8) Uani d . 1 . . O
O7 0.90249(19) 0.6210(2) 0.72177(12) 0.0636(4) Uani d . 1 . . O

loop_
_atom_site_aniso_label
_atom_site_aniso_U_11
_atom_site_aniso_U_22
_atom_site_aniso_U_33
_atom_site_aniso_U_12
_atom_site_aniso_U_13
_atom_site_aniso_U_23
C1 0.0386(6) 0.0554(9) 0.0360(6) 0.0019(6) 0.0041(5) 0.0038(6)
C2 0.0410(6) 0.0460(8) 0.0384(6) -0.0049(6) 0.0028(5) 0.0016(6)
C3 0.0381(6) 0.0463(8) 0.0340(6) 0.0032(6) 0.0050(4) -0.0018(5)
C4 0.0411(6) 0.0447(7) 0.0383(6) 0.0020(6) 0.0043(5) -0.0001(6)
C5 0.0530(8) 0.0490(8) 0.0441(7) 0.0015(7) 0.0065(6) -0.0069(7)
C6 0.0934(17) 0.0573(12) 0.0649(12) -0.0120(12) 0.0135(11) -0.0174(10)
C7 0.0491(7) 0.0566(10) 0.0528(9) -0.0065(7) 0.0127(6) 0.0030(8)
C8 0.0450(8) 0.0678(13) 0.0805(13) -0.0014(8) 0.0121(8) 0.0020(11)
C9 0.0529(8) 0.0478(8) 0.0363(6) 0.0025(7) 0.0030(5) -0.0039(6)
C10 0.0856(14) 0.0989(19) 0.0431(8) 0.0313(15) 0.0139(9) -0.0047(11)
C11 0.0567(9) 0.0863(15) 0.0387(7) 0.0029(10) 0.0044(6) 0.0106(9)
C12 0.0589(9) 0.0535(9) 0.0358(6) 0.0015(7) 0.0132(6) 0.0104(6)
C13 0.0626(11) 0.0766(14) 0.0531(10) -0.0059(11) 0.0118(8) -0.0030(10)
C14 0.0637(12) 0.135(3) 0.0596(12) -0.0153(17) 0.0082(9) 0.0097(16)
C15 0.0643(13) 0.132(3) 0.0811(16) 0.0172(18) 0.0157(12) 0.037(2)
C16 0.112(2) 0.086(2) 0.100(2) 0.046(2) 0.0504(19) 0.0271(18)
C17 0.0922(15) 0.0526(11) 0.0680(12) 0.0005(11) 0.0243(11) 0.0034(10)
O1 0.0509(6) 0.0688(8) 0.0431(6) 0.0081(6) 0.0078(4) 0.0133(6)
O2 0.0680(8) 0.0585(8) 0.0516(7) -0.0243(7) 0.0042(6) -0.0018(6)
O3 0.0488(5) 0.0498(6) 0.0355(5) 0.0073(5) 0.0060(4) -0.0016(4)
O4 0.0383(4) 0.0543(6) 0.0428(5) -0.0034(5) 0.0034(4) 0.0037(5)
O5 0.0509(6) 0.0602(7) 0.0373(5) -0.0027(6) 0.0033(4) -0.0035(5)
O6 0.0712(9) 0.138(2) 0.0752(11) 0.0016(12) 0.0211(8) 0.0479(14)
O7 0.0775(9) 0.0712(10) 0.0419(6) 0.0229(8) -0.0024(6) 0.0011(6)

loop_
_atom_type_symbol
_atom_type_description
_atom_type_scat_dispersion_real
_atom_type_scat_dispersion_imag
_atom_type_scat_source
C C 0.0033 0.0016 'International Tables Vol C Tables 4.2.6.8 and 6.1.1.4'
H H 0 0 'International Tables Vol C Tables 4.2.6.8 and 6.1.1.4'
O O 0.0106 0.006 'International Tables Vol C Tables 4.2.6.8 and 6.1.1.4'

loop_
_geom_angle_atom_site_label_1
_geom_angle_atom_site_label_2
_geom_angle_atom_site_label_3
_geom_angle
_geom_angle_publ_flag
O1 C1 O5 108.78(13) y
O1 C1 C2 106.60(14) y
O5 C1 C2 111.65(12) y
O1 C1 H1 109.9 n
O5 C1 H1 109.9 n
C2 C1 H1 109.9 n
O2 C2 C3 107.50(13) n
O2 C2 C1 110.87(13) n
C3 C2 C1 108.22(14) y
O2 C2 H2 110.1 n
C3 C2 H2 110.1 n
C1 C2 H2 110.1 n
O3 C3 C2 107.82(13) n
O3 C3 C4 109.86(12) n
C2 C3 C4 111.76(12) y
O3 C3 H3 109.1 n
C2 C3 H3 109.1 n
C4 C3 H3 109.1 n
O4 C4 C3 108.88(13) n
O4 C4 C5 108.35(13) n
C3 C4 C5 109.75(13) n
O4 C4 H4 109.9 n
C3 C4 H4 109.9 n
C5 C4 H4 109.9 n
O5 C5 C6 107.17(16) n
O5 C5 C4 109.90(14) y
C6 C5 C4 113.70(16) n
O5 C5 H5 108.6 n
C6 C5 H5 108.6 n
C4 C5 H5 108.6 n
C5 C6 H6A 109.5 n
C5 C6 H6B 109.5 n
H6A C6 H6B 109.5 n
C5 C6 H6C 109.5 n
H6A C6 H6C 109.5 n
H6B C6 H6C 109.5 n
O6 C7 O4 123.3(2) n
O6 C7 C8 125.73(19) n
O4 C7 C8 110.94(18) n
C7 C8 H8A 109.5 n
C7 C8 H8B 109.5 n
H8A C8 H8B 109.5 n
C7 C8 H8C 109.5 n
H8A C8 H8C 109.5 n
H8B C8 H8C 109.5 n
O7 C9 O3 124.04(15) n
O7 C9 C10 124.83(17) n
O3 C9 C10 111.11(17) n
C9 C10 H10A 109.5 n
C9 C10 H10B 109.5 n
H10A C10 H10B 109.5 n
C9 C10 H10C 109.5 n
H10A C10 H10C 109.5 n
H10B C10 H10C 109.5 n
O1 C11 C12 113.94(15) n
O1 C11 H11A 108.8 n
C12 C11 H11A 108.8 n
O1 C11 H11B 108.8 n
C12 C11 H11B 108.8 n
H11A C11 H11B 107.7 n
C17 C12 C13 119.1(2) n
C17 C12 C11 120.0(2) n
C13 C12 C11 120.9(2) n
C12 C13 C14 120.9(3) n
C12 C13 H13 119.6 n
C14 C13 H13 119.6 n
C15 C14 C13 121.0(3) n
C15 C14 H14 119.5 n
C13 C14 H14 119.5 n
C14 C15 C16 118.8(3) n
C14 C15 H15 120.6 n
C16 C15 H15 120.6 n
C15 C16 C17 120.7(3) n
C15 C16 H16 119.6 n
C17 C16 H16 119.6 n
C12 C17 C16 119.5(3) n
C12 C17 H17 120.2 n
C16 C17 H17 120.2 n
C1 O1 C11 114.44(16) y
C2 O2 H2A 109.5 n
C9 O3 C3 117.19(13) n
C7 O4 C4 118.14(14) n
C1 O5 C5 111.84(12) y

loop_
_geom_bond_atom_site_label_1
_geom_bond_atom_site_label_2
_geom_bond_site_symmetry_2
_geom_bond_distance
_geom_bond_publ_flag
C1 O1 . 1.394(2) y
C1 O5 . 1.411(2) y
C1 C2 . 1.527(2) y
C1 H1 . 0.98 n
C2 O2 . 1.419(2) n
C2 C3 . 1.513(2) y
C2 H2 . 0.98 n
C3 O3 . 1.4419(17) n
C3 C4 . 1.523(2) y
C3 H3 . 0.98 n
C4 O4 . 1.4403(18) n
C4 C5 . 1.526(2) y
C4 H4 . 0.98 n
C5 O5 . 1.434(2) y
C5 C6 . 1.503(3) n
C5 H5 . 0.98 n
C6 H6A . 0.96 n
C6 H6B . 0.96 n
C6 H6C . 0.96 n
C7 O6 . 1.202(3) n
C7 O4 . 1.346(2) n
C7 C8 . 1.492(3) n
C8 H8A . 0.96 n
C8 H8B . 0.96 n
C8 H8C . 0.96 n
C9 O7 . 1.199(2) n
C9 O3 . 1.3445(19) n
C9 C10 . 1.485(3) n
C10 H10A . 0.96 n
C10 H10B . 0.96 n
C10 H10C . 0.96 n
C11 O1 . 1.447(2) n
C11 C12 . 1.513(3) n
C11 H11A . 0.97 n
C11 H11B . 0.97 n
C12 C17 . 1.368(3) n
C12 C13 . 1.371(3) n
C13 C14 . 1.389(4) n
C13 H13 . 0.93 n
C14 C15 . 1.349(6) n
C14 H14 . 0.93 n
C15 C16 . 1.381(6) n
C15 H15 . 0.93 n
C16 C17 . 1.406(5) n
C16 H16 . 0.93 n
C17 H17 . 0.93 n
O2 H2A . 0.82 n

loop_
_geom_hbond_atom_site_label_D
_geom_hbond_atom_site_label_H
_geom_hbond_atom_site_label_A
_geom_hbond_site_symmetry_A
_geom_hbond_distance_DH
_geom_hbond_distance_HA
_geom_hbond_distance_DA
_geom_hbond_angle_DHA
O2 H2A O7 2_756 0.82 2.14 2.878(2) 150
C15 H15 O5 1_655 0.93 2.57 3.447(3) 158

loop_
_geom_torsion_atom_site_label_1
_geom_torsion_atom_site_label_2
_geom_torsion_atom_site_label_3
_geom_torsion_atom_site_label_4
_geom_torsion
_geom_torsion_publ_flag
O1 C1 C2 O2 -66.54(17) n
O5 C1 C2 O2 174.80(13) n
O1 C1 C2 C3 175.78(12) n
O5 C1 C2 C3 57.13(16) y
O2 C2 C3 O3 66.81(16) n
C1 C2 C3 O3 -173.38(12) n
O2 C2 C3 C4 -172.35(13) n
C1 C2 C3 C4 -52.54(16) n
O3 C3 C4 O4 54.24(15) n
C2 C3 C4 O4 -65.38(15) n
O3 C3 C4 C5 172.68(13) n
C2 C3 C4 C5 53.06(17) y
O4 C4 C5 O5 63.03(18) n
C3 C4 C5 O5 -55.72(17) y
O4 C4 C5 C6 -57.1(2) n
C3 C4 C5 C6 -175.85(17) n
O1 C11 C12 C17 139.1(2) n
O1 C11 C12 C13 -43.0(3) n
C17 C12 C13 C14 -0.9(3) n
C11 C12 C13 C14 -178.7(2) n
C12 C13 C14 C15 1.1(4) n
C13 C14 C15 C16 -0.4(5) n
C14 C15 C16 C17 -0.5(5) n
C13 C12 C17 C16 0.0(3) n
C11 C12 C17 C16 177.9(2) n
C15 C16 C17 C12 0.7(4) n
O5 C1 O1 C11 -65.48(18) n
C2 C1 O1 C11 174.01(14) n
C12 C11 O1 C1 -62.4(3) y
O7 C9 O3 C3 5.6(3) n
C10 C9 O3 C3 -172.74(19) n
C2 C3 O3 C9 -150.35(14) n
C4 C3 O3 C9 87.64(16) n
O6 C7 O4 C4 -2.2(4) n
C8 C7 O4 C4 176.70(17) n
C3 C4 O4 C7 -101.17(18) n
C5 C4 O4 C7 139.52(17) n
O1 C1 O5 C5 179.48(13) n
C2 C1 O5 C5 -63.19(17) n
C6 C5 O5 C1 -174.24(15) n
C4 C5 O5 C1 61.74(17) n

loop_
_cod_related_entry_id
_cod_related_entry_database
_cod_related_entry_code
1 ChemSpider 21181744
